data_4025045
loop_
_publ_author_name
'Pedro Mateus'
'Rita Delgado'
'Paula Brand\~ao'
'V\'itor F\'elix'

_publ_contact_author_address
;Instituto de Tecnologia Qu\'imica e Biol\'ogica,
UNL, Av. da Rep\'ublica - EAN, 
2780-157 Oeiras, Portugal
;
_publ_contact_author_email delgado@itqb.unl.pt
_publ_contact_author_fax '(+351) 21 441 1277'
_publ_contact_author_name 'Rita Delgado'
_publ_contact_author_phone '(+351) 21 446 9737'
_publ_section_title
;
Polyaza Cryptand Receptor Selective for Dihydrogen Phosphate
;
_journal_name_full 'Journal of Organic Chemistry'
_journal_page_first 8638
_journal_page_last 8646
_journal_paper_doi 10.1021/jo901742d
_journal_volume 74
_journal_year 2009
_chemical_formula_sum 'C51 H89 N15 O25'
_chemical_formula_weight 1312.37
_chemical_name_systematic
; 
 ? 
;
_space_group_IT_number 19
_symmetry_cell_setting orthorhombic
_symmetry_space_group_name_Hall 'P 2ac 2ab'
_symmetry_space_group_name_H-M 'P 21 21 21'
_atom_sites_solution_hydrogens geom
_atom_sites_solution_primary direct
_atom_sites_solution_secondary difmap
_audit_creation_method SHELXL-97
_cell_angle_alpha 90.00
_cell_angle_beta 90.00
_cell_angle_gamma 90.00
_cell_formula_units_Z 4
_cell_length_a 12.17(2)
_cell_length_b 17.79(3)
_cell_length_c 29.23(5)
_cell_measurement_temperature 150(2)
_cell_volume 6328(18)
_computing_cell_refinement 'Bruker SMART'
_computing_data_collection 'Bruker SMART'
_computing_data_reduction 'Bruker SAINT'
_computing_molecular_graphics 'PLATON (Spek, 2008)'
_computing_publication_material 'SHELXL-97 (Sheldrick, 1997)'
_computing_structure_refinement 'SHELXL-97 (Sheldrick, 1997)'
_computing_structure_solution 'SHELXS-97 (Sheldrick, 1990)'
_diffrn_ambient_temperature 150(2)
_diffrn_measured_fraction_theta_full 0.966
_diffrn_measured_fraction_theta_max 0.966
_diffrn_measurement_device_type 'CCD area detector'
_diffrn_measurement_method 'phi and omega scans'
_diffrn_radiation_monochromator graphite
_diffrn_radiation_source 'fine-focus sealed tube'
_diffrn_radiation_type MoK\a
_diffrn_radiation_wavelength 0.71073
_diffrn_reflns_av_R_equivalents 0.0602
_diffrn_reflns_av_sigmaI/netI 0.1118
_diffrn_reflns_limit_h_max 15
_diffrn_reflns_limit_h_min -15
_diffrn_reflns_limit_k_max 22
_diffrn_reflns_limit_k_min -22
_diffrn_reflns_limit_l_max 37
_diffrn_reflns_limit_l_min -21
_diffrn_reflns_number 30722
_diffrn_reflns_theta_full 27.14
_diffrn_reflns_theta_max 27.14
_diffrn_reflns_theta_min 1.80
_diffrn_standards_interval_count 0.5
_diffrn_standards_interval_time 80
_exptl_absorpt_coefficient_mu 0.111
_exptl_absorpt_correction_T_max 0.9956
_exptl_absorpt_correction_T_min 0.9761
_exptl_absorpt_correction_type multi-scan
_exptl_crystal_colour colourless
_exptl_crystal_density_diffrn 1.377
_exptl_crystal_density_method 'not measured'
_exptl_crystal_description plate
_exptl_crystal_F_000 2800
_exptl_crystal_size_max 0.22
_exptl_crystal_size_mid 0.04
_exptl_crystal_size_min 0.04
_refine_diff_density_max 0.587
_refine_diff_density_min -0.445
_refine_diff_density_rms 0.083
_refine_ls_abs_structure_details 'Flack H D (1983), Acta Cryst. A39, 876-881'
_refine_ls_abs_structure_Flack 10(10)
_refine_ls_extinction_method none
_refine_ls_goodness_of_fit_ref 1.021
_refine_ls_hydrogen_treatment mixed
_refine_ls_matrix_type full
_refine_ls_number_parameters 830
_refine_ls_number_reflns 13412
_refine_ls_number_restraints 0
_refine_ls_restrained_S_all 1.021
_refine_ls_R_factor_all 0.1240
_refine_ls_R_factor_gt 0.0729
_refine_ls_shift/su_max 0.000
_refine_ls_shift/su_mean 0.000
_refine_ls_structure_factor_coef Fsqd
_refine_ls_weighting_details 'w=1/[\s^2^(Fo^2^)+(0.1158P)^2^+1.2074P] where P=(Fo^2^+2Fc^2^)/3'
_refine_ls_weighting_scheme calc
_refine_ls_wR_factor_gt 0.1847
_refine_ls_wR_factor_ref 0.2109
_reflns_number_gt 8624
_reflns_number_total 13412
_reflns_threshold_expression >2sigma(I)
_cod_data_source_file jo901742d_si_001_1.cif
_cod_data_source_block NO3
_cod_depositor_comments
;
The following automatic conversions were performed:

'_refine_ls_weighting_scheme' value 'calc
w=1/[\s^2^(Fo^2^)+(0.1158P)^2^+1.2074P] where P=(Fo^2^+2Fc^2^)/3' was
changed to 'calc'. New tag '_refine_ls_weighting_details' was
created. The value of the new tag was set to
'w=1/[\s^2^(Fo^2^)+(0.1158P)^2^+1.2074P] where P=(Fo^2^+2Fc^2^)/3'.

Automatic conversion script
Id: cif_fix_values 3143 2015-03-26 13:38:13Z robertas 
;
_cod_original_sg_symbol_H-M P212121
_cod_database_code 4025045

loop_
_symmetry_equiv_pos_as_xyz
'x, y, z'
'-x+1/2, -y, z+1/2'
'-x, y+1/2, -z+1/2'
'x+1/2, -y+1/2, -z'

loop_
_atom_site_label
_atom_site_type_symbol
_atom_site_fract_x
_atom_site_fract_y
_atom_site_fract_z
_atom_site_U_iso_or_equiv
_atom_site_adp_type
_atom_site_occupancy
_atom_site_calc_flag
_atom_site_refinement_flags
_atom_site_disorder_assembly
_atom_site_disorder_group
N1 N 0.2814(3) 0.26268(19) 0.68617(12) 0.0190(8) Uani 1 d . . .
H1A H 0.3142 0.2172 0.6923 0.023 Uiso 1 calc R . .
H1B H 0.3167 0.2991 0.7030 0.023 Uiso 1 calc R . .
N8 N 0.4853(4) 0.2803(2) 0.65184(14) 0.0258(9) Uani 1 d . . .
N10 N 0.6187(3) 0.2676(2) 0.72308(12) 0.0222(8) Uani 1 d . . .
H10A H 0.5710 0.3065 0.7290 0.027 Uiso 1 calc R . .
H10B H 0.5788 0.2237 0.7223 0.027 Uiso 1 calc R . .
N16 N 0.4953(3) 0.07328(18) 0.89907(13) 0.0206(8) Uani 1 d . . .
H16A H 0.4712 0.0695 0.8693 0.025 Uiso 1 calc R . .
H16B H 0.4450 0.1013 0.9152 0.025 Uiso 1 calc R . .
N23 N 0.3125(3) -0.00959(19) 0.90419(14) 0.0221(9) Uani 1 d . . .
N25 N 0.1586(3) 0.07713(19) 0.86440(12) 0.0186(8) Uani 1 d . . .
H25A H 0.2126 0.0705 0.8428 0.022 Uiso 1 calc R . .
H25B H 0.1870 0.1056 0.8878 0.022 Uiso 1 calc R . .
N35 N 0.1588(3) 0.43903(19) 0.86620(13) 0.0222(9) Uani 1 d . . .
H35A H 0.2196 0.4369 0.8475 0.027 Uiso 1 calc R . .
H35B H 0.1751 0.4136 0.8928 0.027 Uiso 1 calc R . .
N42 N 0.3164(3) 0.51990(18) 0.90890(13) 0.0203(9) Uani 1 d . . .
N44 N 0.4941(3) 0.43157(18) 0.90980(13) 0.0189(8) Uani 1 d . . .
H44A H 0.4674 0.4394 0.8807 0.023 Uiso 1 calc R . .
H44B H 0.4461 0.4003 0.9250 0.023 Uiso 1 calc R . .
C2 C 0.2906(4) 0.2802(3) 0.63632(17) 0.0293(12) Uani 1 d . . .
H2A H 0.2645 0.3322 0.6307 0.035 Uiso 1 calc R . .
H2B H 0.2430 0.2455 0.6188 0.035 Uiso 1 calc R . .
C3 C 0.4075(4) 0.2727(2) 0.61992(17) 0.0259(11) Uani 1 d . . .
C4 C 0.4304(4) 0.2585(3) 0.57438(17) 0.0318(11) Uani 1 d . . .
H4 H 0.3733 0.2532 0.5525 0.038 Uiso 1 calc R . .
C5 C 0.5396(5) 0.2525(3) 0.56206(18) 0.0373(12) Uani 1 d . . .
H5 H 0.5585 0.2434 0.5310 0.045 Uiso 1 calc R . .
C6 C 0.6220(4) 0.2595(3) 0.59460(16) 0.0314(11) Uani 1 d . . .
H6 H 0.6973 0.2556 0.5863 0.038 Uiso 1 calc R . .
C7 C 0.5913(4) 0.2722(2) 0.63974(16) 0.0220(10) Uani 1 d . . .
C9 C 0.6725(4) 0.2801(2) 0.67744(15) 0.0233(10) Uani 1 d . . .
H9A H 0.7051 0.3311 0.6766 0.028 Uiso 1 calc R . .
H9B H 0.7324 0.2431 0.6732 0.028 Uiso 1 calc R . .
C11 C 0.7029(4) 0.2631(3) 0.76069(15) 0.0231(10) Uani 1 d . . .
H11A H 0.7514 0.3075 0.7585 0.028 Uiso 1 calc R . .
H11B H 0.7488 0.2180 0.7554 0.028 Uiso 1 calc R . .
C12 C 0.6574(3) 0.2593(2) 0.80855(15) 0.0196(9) Uani 1 d . . .
C13 C 0.6399(4) 0.1889(2) 0.82974(15) 0.0209(10) Uani 1 d . . .
C14 C 0.6095(4) 0.1872(2) 0.87610(16) 0.0180(10) Uani 1 d . . .
C15 C 0.6044(4) 0.1113(2) 0.90015(16) 0.0198(10) Uani 1 d . . .
H15A H 0.6592 0.0775 0.8859 0.024 Uiso 1 calc R . .
H15B H 0.6262 0.1184 0.9325 0.024 Uiso 1 calc R . .
C17 C 0.5043(4) -0.0032(2) 0.91953(18) 0.0263(11) Uani 1 d . . .
H17A H 0.5508 -0.0010 0.9473 0.032 Uiso 1 calc R . .
H17B H 0.5397 -0.0376 0.8974 0.032 Uiso 1 calc R . .
C18 C 0.3926(4) -0.0326(2) 0.93184(18) 0.0246(11) Uani 1 d . . .
C19 C 0.3744(4) -0.0786(2) 0.96923(17) 0.0262(11) Uani 1 d . . .
H19 H 0.4332 -0.0936 0.9886 0.031 Uiso 1 calc R . .
C20 C 0.2657(5) -0.1025(3) 0.97777(19) 0.0341(13) Uani 1 d . . .
H20 H 0.2499 -0.1351 1.0027 0.041 Uiso 1 calc R . .
C21 C 0.1829(4) -0.0778(2) 0.94947(16) 0.0268(11) Uani 1 d . . .
H21 H 0.1091 -0.0931 0.9544 0.032 Uiso 1 calc R . .
C22 C 0.2091(4) -0.0303(2) 0.91379(16) 0.0223(11) Uani 1 d . . .
C24 C 0.1224(4) 0.0020(2) 0.88250(17) 0.0242(11) Uani 1 d . . .
H24A H 0.1093 -0.0329 0.8567 0.029 Uiso 1 calc R . .
H24B H 0.0526 0.0078 0.8995 0.029 Uiso 1 calc R . .
C26 C 0.0617(4) 0.1171(2) 0.84334(16) 0.0184(10) Uani 1 d . . .
H26A H 0.0072 0.1276 0.8677 0.022 Uiso 1 calc R . .
H26B H 0.0265 0.0830 0.8209 0.022 Uiso 1 calc R . .
C27 C 0.0897(4) 0.1910(2) 0.81929(15) 0.0170(9) Uani 1 d . . .
C28 C 0.1208(4) 0.1908(2) 0.77358(16) 0.0209(10) Uani 1 d . . .
C29 C 0.1386(3) 0.2584(2) 0.75050(14) 0.0174(9) Uani 1 d . . .
C30 C 0.1629(4) 0.2598(2) 0.69915(15) 0.0208(9) Uani 1 d . . .
H30A H 0.1300 0.2144 0.6852 0.025 Uiso 1 calc R . .
H30B H 0.1256 0.3040 0.6857 0.025 Uiso 1 calc R . .
C31 C 0.1226(4) 0.3274(2) 0.77274(15) 0.0189(10) Uani 1 d . . .
C32 C 0.0916(4) 0.3273(2) 0.81960(16) 0.0174(9) Uani 1 d . . .
C33 C 0.0762(3) 0.2588(2) 0.84307(15) 0.0190(9) Uani 1 d . . .
C34 C 0.0643(4) 0.4016(2) 0.84296(16) 0.0206(10) Uani 1 d . . .
H34A H 0.0341 0.4364 0.8198 0.025 Uiso 1 calc R . .
H34B H 0.0060 0.3924 0.8659 0.025 Uiso 1 calc R . .
C36 C 0.1338(4) 0.5198(2) 0.87730(17) 0.0244(11) Uani 1 d . . .
H36A H 0.0582 0.5239 0.8896 0.029 Uiso 1 calc R . .
H36B H 0.1383 0.5505 0.8491 0.029 Uiso 1 calc R . .
C37 C 0.2147(4) 0.5488(2) 0.91219(17) 0.0237(11) Uani 1 d . . .
C38 C 0.1852(5) 0.5979(2) 0.94639(17) 0.0301(12) Uani 1 d . . .
H38 H 0.1128 0.6177 0.9478 0.036 Uiso 1 calc R . .
C39 C 0.2627(5) 0.6178(3) 0.9785(2) 0.0361(14) Uani 1 d . . .
H39 H 0.2452 0.6532 1.0017 0.043 Uiso 1 calc R . .
C40 C 0.3650(5) 0.5862(3) 0.97675(18) 0.0314(12) Uani 1 d . . .
H40 H 0.4181 0.5965 0.9997 0.038 Uiso 1 calc R . .
C41 C 0.3892(4) 0.5389(2) 0.94059(16) 0.0209(10) Uani 1 d . . .
C43 C 0.5021(4) 0.5055(2) 0.93468(17) 0.0250(11) Uani 1 d . . .
H43A H 0.5490 0.5405 0.9171 0.030 Uiso 1 calc R . .
H43B H 0.5364 0.4976 0.9650 0.030 Uiso 1 calc R . .
C45 C 0.6058(4) 0.3951(2) 0.90714(16) 0.0213(10) Uani 1 d . . .
H45A H 0.6309 0.3837 0.9386 0.026 Uiso 1 calc R . .
H45B H 0.6582 0.4316 0.8938 0.026 Uiso 1 calc R . .
C46 C 0.6097(4) 0.3230(2) 0.87901(16) 0.0181(10) Uani 1 d . . .
C47 C 0.5925(3) 0.2536(2) 0.90054(15) 0.0187(9) Uani 1 d . . .
C48 C 0.5646(4) 0.2510(2) 0.95177(14) 0.0209(9) Uani 1 d . . .
H48A H 0.5207 0.2959 0.9599 0.025 Uiso 1 calc R . .
H48B H 0.5194 0.2060 0.9581 0.025 Uiso 1 calc R . .
C49 C 0.6686(4) 0.2487(2) 0.98160(15) 0.0250(10) Uani 1 d . . .
H49A H 0.7118 0.2944 0.9765 0.030 Uiso 1 calc R . .
H49B H 0.7126 0.2046 0.9734 0.030 Uiso 1 calc R . .
H49C H 0.6475 0.2456 1.0139 0.030 Uiso 1 calc R . .
C50 C 0.6419(4) 0.3265(2) 0.83273(15) 0.0181(10) Uani 1 d . . .
C51 C 0.6623(4) 0.4020(2) 0.80985(17) 0.0244(10) Uani 1 d . . .
H51A H 0.6126 0.4402 0.8232 0.029 Uiso 1 calc R . .
H51B H 0.6456 0.3981 0.7768 0.029 Uiso 1 calc R . .
C52 C 0.7825(4) 0.4272(3) 0.81621(18) 0.0290(11) Uani 1 d . . .
H52A H 0.8318 0.3867 0.8066 0.035 Uiso 1 calc R . .
H52B H 0.7956 0.4390 0.8485 0.035 Uiso 1 calc R . .
H52C H 0.7964 0.4720 0.7976 0.035 Uiso 1 calc R . .
C53 C 0.6617(4) 0.1166(2) 0.80390(17) 0.0239(10) Uani 1 d . . .
H53A H 0.6444 0.1243 0.7711 0.029 Uiso 1 calc R . .
H53B H 0.6125 0.0768 0.8157 0.029 Uiso 1 calc R . .
C54 C 0.7815(4) 0.0907(3) 0.80856(17) 0.0297(12) Uani 1 d . . .
H54A H 0.7953 0.0747 0.8401 0.036 Uiso 1 calc R . .
H54B H 0.8308 0.1324 0.8008 0.036 Uiso 1 calc R . .
H54C H 0.7950 0.0485 0.7878 0.036 Uiso 1 calc R . .
C55 C 0.1334(4) 0.1170(2) 0.74669(16) 0.0212(10) Uani 1 d . . .
H55A H 0.1506 0.0756 0.7681 0.025 Uiso 1 calc R . .
H55B H 0.1953 0.1218 0.7249 0.025 Uiso 1 calc R . .
C56 C 0.0266(4) 0.0978(2) 0.71995(16) 0.0235(11) Uani 1 d . . .
H56A H 0.0107 0.1380 0.6980 0.028 Uiso 1 calc R . .
H56B H -0.0347 0.0930 0.7415 0.028 Uiso 1 calc R . .
H56C H 0.0365 0.0503 0.7035 0.028 Uiso 1 calc R . .
C57 C 0.1329(4) 0.3998(2) 0.74608(16) 0.0234(10) Uani 1 d . . .
H57A H 0.1919 0.3945 0.7230 0.028 Uiso 1 calc R . .
H57B H 0.1539 0.4409 0.7672 0.028 Uiso 1 calc R . .
C58 C 0.0248(4) 0.4207(3) 0.72187(17) 0.0256(11) Uani 1 d . . .
H58A H -0.0311 0.4330 0.7448 0.031 Uiso 1 calc R . .
H58B H -0.0003 0.3781 0.7034 0.031 Uiso 1 calc R . .
H58C H 0.0371 0.4643 0.7020 0.031 Uiso 1 calc R . .
C59 C 0.0414(4) 0.2590(2) 0.89325(15) 0.0214(10) Uani 1 d . . .
H59A H 0.0734 0.3037 0.9084 0.026 Uiso 1 calc R . .
H59B H 0.0718 0.2138 0.9084 0.026 Uiso 1 calc R . .
C60 C -0.0838(4) 0.2601(3) 0.89980(18) 0.0315(11) Uani 1 d . . .
H60A H -0.1165 0.2170 0.8840 0.038 Uiso 1 calc R . .
H60B H -0.1139 0.3068 0.8871 0.038 Uiso 1 calc R . .
H60C H -0.1011 0.2572 0.9325 0.038 Uiso 1 calc R . .
N100 N 0.3846(4) 0.0737(2) 1.02662(14) 0.0277(10) Uani 1 d . . .
O101 O 0.2876(3) 0.07862(19) 1.01428(13) 0.0344(9) Uani 1 d . . .
O102 O 0.4595(3) 0.0977(2) 1.00096(12) 0.0415(10) Uani 1 d . . .
O103 O 0.4092(4) 0.0454(2) 1.06492(12) 0.0409(10) Uani 1 d . . .
N200 N 0.3806(4) 0.5541(2) 0.81097(14) 0.0277(10) Uani 1 d . . .
O201 O 0.3661(4) 0.62013(18) 0.81456(13) 0.0516(12) Uani 1 d . . .
O202 O 0.3115(4) 0.5101(2) 0.79641(14) 0.0502(11) Uani 1 d . . .
O203 O 0.4726(4) 0.5254(2) 0.82332(16) 0.0531(12) Uani 1 d . . .
N300 N -0.0884(4) 0.0941(2) 0.97089(16) 0.0339(11) Uani 1 d . . .
O301 O -0.1278(3) 0.11512(18) 1.00827(12) 0.0292(8) Uani 1 d . . .
O302 O 0.0135(4) 0.0898(3) 0.96652(15) 0.0586(12) Uani 1 d . . .
O303 O -0.1512(4) 0.0778(2) 0.93846(14) 0.0604(13) Uani 1 d . . .
N400 N 0.3652(4) -0.0076(2) 0.80587(14) 0.0277(10) Uani 1 d . . .
O401 O 0.2744(3) -0.03837(19) 0.79677(12) 0.0367(9) Uani 1 d . . .
O402 O 0.4503(4) -0.0453(2) 0.80906(14) 0.0507(11) Uani 1 d . . .
O403 O 0.3677(3) 0.06136(16) 0.81272(11) 0.0310(8) Uani 1 d . . .
N500 N 0.3467(3) 0.2990(2) 0.85863(14) 0.0236(9) Uani 1 d . . .
O501 O 0.3246(3) 0.30308(17) 0.90094(11) 0.0288(8) Uani 1 d . . .
O502 O 0.3610(3) 0.35976(16) 0.83711(11) 0.0259(7) Uani 1 d . . .
O503 O 0.3538(3) 0.23735(17) 0.83975(11) 0.0317(8) Uani 1 d . . .
N600 N 0.0398(9) 0.2565(4) 0.5846(4) 0.127(4) Uani 1 d . . .
O601 O 0.0185(11) 0.3164(5) 0.5916(6) 0.283(10) Uani 1 d . . .
O602 O 0.0943(17) 0.2513(13) 0.5538(3) 0.366(16) Uani 1 d . . .
O603 O 0.0275(8) 0.2009(5) 0.6028(3) 0.152(4) Uani 1 d . . .
OW1 O -0.3389(3) 0.09351(18) 1.04333(11) 0.0330(8) Uani 1 d . . .
OW2 O 0.2944(3) 0.15327(16) 0.92713(11) 0.0255(8) Uani 1 d . . .
OW3 O 0.4268(3) 0.18555(17) 0.75366(11) 0.0301(8) Uani 1 d . . .
OW4 O 0.5823(3) 0.85829(18) 0.75457(12) 0.0313(8) Uani 1 d . . .
OW5 O 0.6631(3) 0.61418(19) 0.83354(13) 0.0381(9) Uani 1 d . . .
OW6 O 0.8391(5) 0.9363(3) 0.89234(18) 0.0861(19) Uani 1 d . . .
OW7 O 0.7944(5) 0.5844(3) 0.90668(17) 0.0750(16) Uani 1 d . . .

loop_
_atom_site_aniso_label
_atom_site_aniso_U_11
_atom_site_aniso_U_22
_atom_site_aniso_U_33
_atom_site_aniso_U_23
_atom_site_aniso_U_13
_atom_site_aniso_U_12
N1 0.0154(18) 0.0223(16) 0.0192(19) 0.0006(15) 0.0004(16) 0.0015(15)
N8 0.026(2) 0.0292(19) 0.022(2) 0.0009(16) -0.0002(19) -0.0003(17)
N10 0.018(2) 0.0263(18) 0.023(2) -0.0030(16) -0.0009(17) 0.0019(17)
N16 0.017(2) 0.0217(17) 0.024(2) 0.0015(16) 0.0001(18) 0.0044(15)
N23 0.020(2) 0.0190(16) 0.027(2) 0.0033(16) -0.0051(19) -0.0023(16)
N25 0.014(2) 0.0233(17) 0.018(2) 0.0015(14) -0.0031(17) -0.0004(15)
N35 0.016(2) 0.0218(17) 0.029(2) -0.0004(15) -0.0007(19) 0.0011(16)
N42 0.016(2) 0.0142(15) 0.031(2) -0.0033(15) 0.0004(19) -0.0005(15)
N44 0.014(2) 0.0220(17) 0.021(2) -0.0007(15) -0.0039(17) 0.0012(15)
C2 0.022(3) 0.043(3) 0.023(3) 0.006(2) -0.001(2) 0.008(2)
C3 0.025(3) 0.027(2) 0.025(3) 0.007(2) 0.001(2) 0.003(2)
C4 0.034(3) 0.043(3) 0.019(2) 0.000(2) 0.000(2) -0.002(2)
C5 0.039(3) 0.046(3) 0.026(3) -0.001(3) 0.004(2) 0.006(3)
C6 0.027(3) 0.039(3) 0.028(3) 0.005(2) 0.002(2) 0.001(2)
C7 0.025(3) 0.0175(19) 0.023(3) 0.0028(18) 0.008(2) -0.0022(18)
C9 0.024(3) 0.028(2) 0.017(2) 0.0022(18) 0.005(2) -0.0003(19)
C11 0.014(2) 0.033(2) 0.022(2) -0.004(2) -0.002(2) -0.004(2)
C12 0.0070(19) 0.027(2) 0.025(2) -0.0015(19) -0.0044(19) 0.0034(18)
C13 0.009(2) 0.031(2) 0.022(3) -0.0041(19) -0.006(2) 0.0043(19)
C14 0.009(2) 0.0196(19) 0.025(3) 0.0027(18) -0.002(2) 0.0000(17)
C15 0.012(2) 0.022(2) 0.026(3) 0.0026(18) -0.005(2) -0.0006(17)
C17 0.021(3) 0.022(2) 0.036(3) 0.003(2) -0.007(2) 0.001(2)
C18 0.021(3) 0.020(2) 0.033(3) -0.0041(19) 0.001(2) 0.0025(19)
C19 0.027(3) 0.023(2) 0.028(3) 0.009(2) -0.011(2) 0.000(2)
C20 0.038(3) 0.032(2) 0.033(3) 0.013(2) -0.001(3) -0.008(2)
C21 0.021(3) 0.027(2) 0.032(3) 0.001(2) 0.001(2) -0.002(2)
C22 0.024(3) 0.0156(19) 0.027(3) -0.0052(18) -0.002(2) -0.0024(19)
C24 0.020(3) 0.022(2) 0.031(3) 0.0069(19) -0.005(2) -0.0033(19)
C26 0.014(2) 0.0212(19) 0.020(2) 0.0008(18) -0.003(2) -0.0012(17)
C27 0.012(2) 0.0171(18) 0.022(3) 0.0036(17) -0.003(2) -0.0017(17)
C28 0.009(2) 0.021(2) 0.032(3) -0.0001(19) -0.003(2) -0.0003(18)
C29 0.008(2) 0.0235(19) 0.021(2) -0.0007(18) -0.0017(18) 0.0011(17)
C30 0.014(2) 0.024(2) 0.024(2) -0.0024(18) -0.0007(19) 0.0000(19)
C31 0.012(2) 0.024(2) 0.021(2) 0.0011(18) -0.008(2) 0.0000(18)
C32 0.010(2) 0.0190(19) 0.024(3) 0.0012(18) 0.000(2) 0.0044(16)
C33 0.010(2) 0.022(2) 0.025(2) -0.0057(19) -0.0065(18) 0.0008(18)
C34 0.011(2) 0.025(2) 0.026(3) 0.0014(19) -0.006(2) -0.0002(18)
C36 0.019(3) 0.021(2) 0.033(3) -0.0048(19) -0.006(2) 0.0017(19)
C37 0.018(2) 0.0180(19) 0.035(3) 0.0026(19) 0.001(2) 0.0017(18)
C38 0.025(3) 0.024(2) 0.041(3) -0.009(2) -0.003(3) 0.009(2)
C39 0.033(3) 0.032(3) 0.043(4) -0.015(2) -0.001(3) 0.006(2)
C40 0.028(3) 0.031(2) 0.036(3) -0.011(2) -0.008(3) 0.008(2)
C41 0.021(3) 0.0192(19) 0.022(3) 0.0005(18) -0.005(2) -0.0066(19)
C43 0.024(3) 0.023(2) 0.027(3) -0.0037(19) -0.006(2) -0.002(2)
C45 0.013(2) 0.022(2) 0.028(3) -0.0018(19) -0.004(2) 0.0012(18)
C46 0.011(2) 0.022(2) 0.021(2) -0.0010(18) -0.002(2) 0.0003(17)
C47 0.009(2) 0.026(2) 0.021(2) -0.0036(19) -0.0037(18) 0.0001(18)
C48 0.021(2) 0.021(2) 0.021(2) -0.0002(18) 0.0055(19) -0.0006(19)
C49 0.026(3) 0.025(2) 0.023(2) -0.0004(19) 0.001(2) -0.001(2)
C50 0.007(2) 0.024(2) 0.024(3) 0.0017(18) -0.003(2) -0.0019(17)
C51 0.017(2) 0.029(2) 0.028(3) 0.003(2) 0.002(2) -0.0036(19)
C52 0.023(3) 0.028(2) 0.035(3) 0.001(2) 0.003(2) -0.008(2)
C53 0.017(3) 0.029(2) 0.026(3) -0.0052(19) -0.004(2) -0.0001(19)
C54 0.028(3) 0.033(2) 0.028(3) -0.002(2) 0.002(2) 0.014(2)
C55 0.020(3) 0.0191(19) 0.025(3) -0.0039(18) -0.003(2) 0.0017(18)
C56 0.020(3) 0.022(2) 0.029(3) -0.0064(19) -0.001(2) -0.002(2)
C57 0.020(3) 0.023(2) 0.028(3) 0.0006(19) 0.002(2) 0.0015(19)
C58 0.024(3) 0.026(2) 0.026(3) 0.0062(19) -0.001(2) 0.006(2)
C59 0.024(2) 0.0199(19) 0.021(2) -0.0003(18) 0.002(2) -0.0037(19)
C60 0.024(3) 0.036(2) 0.034(3) -0.005(2) 0.012(2) -0.001(2)
N100 0.030(3) 0.0255(18) 0.027(2) -0.0008(18) 0.000(2) -0.0027(18)
O101 0.022(2) 0.0411(19) 0.040(2) 0.0074(17) 0.0021(18) 0.0078(16)
O102 0.028(2) 0.062(2) 0.034(2) 0.0204(18) 0.0015(18) -0.0176(19)
O103 0.052(3) 0.045(2) 0.026(2) 0.0134(17) -0.001(2) -0.0072(19)
N200 0.030(3) 0.0259(19) 0.028(2) 0.0060(17) 0.002(2) -0.0054(19)
O201 0.087(4) 0.0235(17) 0.044(2) 0.0053(16) 0.005(3) -0.001(2)
O202 0.046(3) 0.054(2) 0.050(3) 0.0051(19) -0.008(2) -0.019(2)
O203 0.031(2) 0.057(2) 0.072(3) 0.017(2) 0.002(2) 0.013(2)
N300 0.045(3) 0.029(2) 0.029(3) 0.0007(19) -0.003(2) 0.009(2)
O301 0.0220(19) 0.0374(17) 0.0282(19) -0.0026(15) 0.0026(17) 0.0002(15)
O302 0.036(3) 0.087(3) 0.053(3) 0.001(2) 0.014(2) 0.024(2)
O303 0.086(4) 0.051(2) 0.045(2) -0.0173(19) -0.041(3) 0.019(2)
N400 0.035(3) 0.029(2) 0.019(2) -0.0021(16) 0.005(2) 0.0102(19)
O401 0.043(3) 0.0360(18) 0.031(2) -0.0048(16) -0.0095(19) -0.0055(17)
O402 0.043(3) 0.065(2) 0.044(2) 0.001(2) 0.012(2) 0.032(2)
O403 0.036(2) 0.0241(15) 0.032(2) 0.0016(14) 0.0051(18) -0.0010(15)
N500 0.0098(19) 0.0295(19) 0.032(2) -0.0055(18) -0.0043(18) 0.0022(16)
O501 0.032(2) 0.0323(16) 0.0221(18) -0.0039(14) 0.0067(17) -0.0013(15)
O502 0.0236(19) 0.0265(15) 0.0276(18) 0.0044(13) 0.0012(16) 0.0005(14)
O503 0.0292(19) 0.0303(16) 0.0356(19) -0.0113(15) -0.0016(17) 0.0006(15)
N600 0.172(10) 0.053(4) 0.155(9) 0.037(5) -0.139(8) -0.031(5)
O601 0.223(14) 0.071(6) 0.55(3) 0.035(9) -0.225(17) 0.023(6)
O602 0.39(3) 0.66(4) 0.048(5) -0.012(11) -0.090(9) -0.10(3)
O603 0.154(8) 0.132(6) 0.169(8) 0.072(6) -0.096(6) -0.088(6)
OW1 0.027(2) 0.0413(18) 0.0310(19) 0.0115(15) 0.0059(17) 0.0005(16)
OW2 0.0234(19) 0.0268(15) 0.0264(18) -0.0011(13) -0.0023(16) 0.0043(14)
OW3 0.030(2) 0.0299(16) 0.0303(19) 0.0066(15) -0.0029(17) -0.0059(15)
OW4 0.028(2) 0.0316(16) 0.035(2) 0.0084(15) -0.0025(17) 0.0037(15)
OW5 0.029(2) 0.0391(18) 0.046(2) 0.0125(16) -0.0034(19) -0.0037(16)
OW6 0.112(5) 0.064(3) 0.082(4) -0.007(3) -0.043(4) -0.029(3)
OW7 0.086(4) 0.064(3) 0.075(3) 0.018(2) -0.047(3) 0.009(3)

loop_
_atom_type_symbol
_atom_type_description
_atom_type_scat_dispersion_real
_atom_type_scat_dispersion_imag
_atom_type_scat_source
C C 0.0033 0.0016 'International Tables Vol C Tables 4.2.6.8 and 6.1.1.4'
H H 0.0000 0.0000 'International Tables Vol C Tables 4.2.6.8 and 6.1.1.4'
N N 0.0061 0.0033 'International Tables Vol C Tables 4.2.6.8 and 6.1.1.4'
O O 0.0106 0.0060 'International Tables Vol C Tables 4.2.6.8 and 6.1.1.4'

loop_
_geom_angle_atom_site_label_1
_geom_angle_atom_site_label_2
_geom_angle_atom_site_label_3
_geom_angle
_geom_angle_site_symmetry_1
_geom_angle_site_symmetry_3
_geom_angle_publ_flag
C30 N1 C2 109.1(3) . . ?
C30 N1 H1A 109.9 . . ?
C2 N1 H1A 109.9 . . ?
C30 N1 H1B 109.9 . . ?
C2 N1 H1B 109.9 . . ?
H1A N1 H1B 108.3 . . ?
C3 N8 C7 119.0(4) . . ?
C11 N10 C9 111.1(4) . . ?
C11 N10 H10A 109.4 . . ?
C9 N10 H10A 109.4 . . ?
C11 N10 H10B 109.4 . . ?
C9 N10 H10B 109.4 . . ?
H10A N10 H10B 108.0 . . ?
C15 N16 C17 109.9(3) . . ?
C15 N16 H16A 109.7 . . ?
C17 N16 H16A 109.7 . . ?
C15 N16 H16B 109.7 . . ?
C17 N16 H16B 109.7 . . ?
H16A N16 H16B 108.2 . . ?
C18 N23 C22 118.4(4) . . ?
C24 N25 C26 109.5(4) . . ?
C24 N25 H25A 109.8 . . ?
C26 N25 H25A 109.8 . . ?
C24 N25 H25B 109.8 . . ?
C26 N25 H25B 109.8 . . ?
H25A N25 H25B 108.2 . . ?
C34 N35 C36 111.6(4) . . ?
C34 N35 H35A 109.3 . . ?
C36 N35 H35A 109.3 . . ?
C34 N35 H35B 109.3 . . ?
C36 N35 H35B 109.3 . . ?
H35A N35 H35B 108.0 . . ?
C41 N42 C37 117.9(4) . . ?
C43 N44 C45 110.0(3) . . ?
C43 N44 H44A 109.7 . . ?
C45 N44 H44A 109.7 . . ?
C43 N44 H44B 109.7 . . ?
C45 N44 H44B 109.7 . . ?
H44A N44 H44B 108.2 . . ?
N1 C2 C3 111.2(4) . . ?
N1 C2 H2A 109.4 . . ?
C3 C2 H2A 109.4 . . ?
N1 C2 H2B 109.4 . . ?
C3 C2 H2B 109.4 . . ?
H2A C2 H2B 108.0 . . ?
N8 C3 C4 123.2(5) . . ?
N8 C3 C2 116.0(4) . . ?
C4 C3 C2 120.8(5) . . ?
C5 C4 C3 117.3(5) . . ?
C5 C4 H4 121.3 . . ?
C3 C4 H4 121.3 . . ?
C4 C5 C6 120.6(5) . . ?
C4 C5 H5 119.7 . . ?
C6 C5 H5 119.7 . . ?
C7 C6 C5 118.1(5) . . ?
C7 C6 H6 121.0 . . ?
C5 C6 H6 121.0 . . ?
N8 C7 C6 121.7(5) . . ?
N8 C7 C9 115.6(4) . . ?
C6 C7 C9 122.7(5) . . ?
C7 C9 N10 110.8(4) . . ?
C7 C9 H9A 109.5 . . ?
N10 C9 H9A 109.5 . . ?
C7 C9 H9B 109.5 . . ?
N10 C9 H9B 109.5 . . ?
H9A C9 H9B 108.1 . . ?
N10 C11 C12 115.5(4) . . ?
N10 C11 H11A 108.4 . . ?
C12 C11 H11A 108.4 . . ?
N10 C11 H11B 108.4 . . ?
C12 C11 H11B 108.4 . . ?
H11A C11 H11B 107.5 . . ?
C50 C12 C13 121.0(4) . . ?
C50 C12 C11 118.7(4) . . ?
C13 C12 C11 120.1(4) . . ?
C14 C13 C12 118.8(4) . . ?
C14 C13 C53 120.6(4) . . ?
C12 C13 C53 120.5(4) . . ?
C47 C14 C13 120.9(4) . . ?
C47 C14 C15 120.6(4) . . ?
C13 C14 C15 118.4(4) . . ?
N16 C15 C14 115.4(4) . . ?
N16 C15 H15A 108.4 . . ?
C14 C15 H15A 108.4 . . ?
N16 C15 H15B 108.4 . . ?
C14 C15 H15B 108.4 . . ?
H15A C15 H15B 107.5 . . ?
N16 C17 C18 110.4(4) . . ?
N16 C17 H17A 109.6 . . ?
C18 C17 H17A 109.6 . . ?
N16 C17 H17B 109.6 . . ?
C18 C17 H17B 109.6 . . ?
H17A C17 H17B 108.1 . . ?
N23 C18 C19 122.9(5) . . ?
N23 C18 C17 114.3(4) . . ?
C19 C18 C17 122.8(5) . . ?
C18 C19 C20 117.9(5) . . ?
C18 C19 H19 121.0 . . ?
C20 C19 H19 121.0 . . ?
C21 C20 C19 118.9(5) . . ?
C21 C20 H20 120.5 . . ?
C19 C20 H20 120.5 . . ?
C20 C21 C22 118.7(5) . . ?
C20 C21 H21 120.6 . . ?
C22 C21 H21 120.6 . . ?
N23 C22 C21 122.9(5) . . ?
N23 C22 C24 115.1(4) . . ?
C21 C22 C24 121.9(5) . . ?
N25 C24 C22 110.3(4) . . ?
N25 C24 H24A 109.6 . . ?
C22 C24 H24A 109.6 . . ?
N25 C24 H24B 109.6 . . ?
C22 C24 H24B 109.6 . . ?
H24A C24 H24B 108.1 . . ?
N25 C26 C27 114.7(4) . . ?
N25 C26 H26A 108.6 . . ?
C27 C26 H26A 108.6 . . ?
N25 C26 H26B 108.6 . . ?
C27 C26 H26B 108.6 . . ?
H26A C26 H26B 107.6 . . ?
C28 C27 C33 120.7(4) . . ?
C28 C27 C26 120.1(4) . . ?
C33 C27 C26 119.0(4) . . ?
C27 C28 C29 120.3(4) . . ?
C27 C28 C55 121.4(4) . . ?
C29 C28 C55 118.2(4) . . ?
C28 C29 C31 120.6(4) . . ?
C28 C29 C30 121.2(4) . . ?
C31 C29 C30 117.9(4) . . ?
N1 C30 C29 115.9(3) . . ?
N1 C30 H30A 108.3 . . ?
C29 C30 H30A 108.3 . . ?
N1 C30 H30B 108.3 . . ?
C29 C30 H30B 108.3 . . ?
H30A C30 H30B 107.4 . . ?
C29 C31 C32 118.9(4) . . ?
C29 C31 C57 119.7(4) . . ?
C32 C31 C57 121.3(4) . . ?
C33 C32 C31 120.3(4) . . ?
C33 C32 C34 120.1(4) . . ?
C31 C32 C34 119.3(4) . . ?
C27 C33 C32 119.1(4) . . ?
C27 C33 C59 120.7(4) . . ?
C32 C33 C59 120.1(4) . . ?
N35 C34 C32 115.0(4) . . ?
N35 C34 H34A 108.5 . . ?
C32 C34 H34A 108.5 . . ?
N35 C34 H34B 108.5 . . ?
C32 C34 H34B 108.5 . . ?
H34A C34 H34B 107.5 . . ?
N35 C36 C37 109.9(4) . . ?
N35 C36 H36A 109.7 . . ?
C37 C36 H36A 109.7 . . ?
N35 C36 H36B 109.7 . . ?
C37 C36 H36B 109.7 . . ?
H36A C36 H36B 108.2 . . ?
N42 C37 C38 122.4(5) . . ?
N42 C37 C36 115.0(4) . . ?
C38 C37 C36 122.5(5) . . ?
C37 C38 C39 118.7(5) . . ?
C37 C38 H38 120.6 . . ?
C39 C38 H38 120.6 . . ?
C40 C39 C38 119.5(5) . . ?
C40 C39 H39 120.3 . . ?
C38 C39 H39 120.3 . . ?
C39 C40 C41 118.2(5) . . ?
C39 C40 H40 120.9 . . ?
C41 C40 H40 120.9 . . ?
N42 C41 C40 123.2(5) . . ?
N42 C41 C43 115.4(4) . . ?
C40 C41 C43 121.4(4) . . ?
N44 C43 C41 109.9(4) . . ?
N44 C43 H43A 109.7 . . ?
C41 C43 H43A 109.7 . . ?
N44 C43 H43B 109.7 . . ?
C41 C43 H43B 109.7 . . ?
H43A C43 H43B 108.2 . . ?
N44 C45 C46 114.7(4) . . ?
N44 C45 H45A 108.6 . . ?
C46 C45 H45A 108.6 . . ?
N44 C45 H45B 108.6 . . ?
C46 C45 H45B 108.6 . . ?
H45A C45 H45B 107.6 . . ?
C47 C46 C50 120.8(4) . . ?
C47 C46 C45 119.6(4) . . ?
C50 C46 C45 119.2(4) . . ?
C46 C47 C14 119.6(4) . . ?
C46 C47 C48 119.9(4) . . ?
C14 C47 C48 120.4(4) . . ?
C49 C48 C47 111.8(4) . . ?
C49 C48 H48A 109.3 . . ?
C47 C48 H48A 109.3 . . ?
C49 C48 H48B 109.3 . . ?
C47 C48 H48B 109.3 . . ?
H48A C48 H48B 107.9 . . ?
C48 C49 H49A 109.5 . . ?
C48 C49 H49B 109.5 . . ?
H49A C49 H49B 109.5 . . ?
C48 C49 H49C 109.5 . . ?
H49A C49 H49C 109.5 . . ?
H49B C49 H49C 109.5 . . ?
C12 C50 C46 118.9(4) . . ?
C12 C50 C51 120.7(4) . . ?
C46 C50 C51 120.5(4) . . ?
C50 C51 C52 111.0(4) . . ?
C50 C51 H51A 109.4 . . ?
C52 C51 H51A 109.4 . . ?
C50 C51 H51B 109.4 . . ?
C52 C51 H51B 109.4 . . ?
H51A C51 H51B 108.0 . . ?
C51 C52 H52A 109.5 . . ?
C51 C52 H52B 109.5 . . ?
H52A C52 H52B 109.5 . . ?
C51 C52 H52C 109.5 . . ?
H52A C52 H52C 109.5 . . ?
H52B C52 H52C 109.5 . . ?
C13 C53 C54 112.1(4) . . ?
C13 C53 H53A 109.2 . . ?
C54 C53 H53A 109.2 . . ?
C13 C53 H53B 109.2 . . ?
C54 C53 H53B 109.2 . . ?
H53A C53 H53B 107.9 . . ?
C53 C54 H54A 109.5 . . ?
C53 C54 H54B 109.5 . . ?
H54A C54 H54B 109.5 . . ?
C53 C54 H54C 109.5 . . ?
H54A C54 H54C 109.5 . . ?
H54B C54 H54C 109.5 . . ?
C28 C55 C56 111.2(4) . . ?
C28 C55 H55A 109.4 . . ?
C56 C55 H55A 109.4 . . ?
C28 C55 H55B 109.4 . . ?
C56 C55 H55B 109.4 . . ?
H55A C55 H55B 108.0 . . ?
C55 C56 H56A 109.5 . . ?
C55 C56 H56B 109.5 . . ?
H56A C56 H56B 109.5 . . ?
C55 C56 H56C 109.5 . . ?
H56A C56 H56C 109.5 . . ?
H56B C56 H56C 109.5 . . ?
C31 C57 C58 111.9(4) . . ?
C31 C57 H57A 109.2 . . ?
C58 C57 H57A 109.2 . . ?
C31 C57 H57B 109.2 . . ?
C58 C57 H57B 109.2 . . ?
H57A C57 H57B 107.9 . . ?
C57 C58 H58A 109.5 . . ?
C57 C58 H58B 109.5 . . ?
H58A C58 H58B 109.5 . . ?
C57 C58 H58C 109.5 . . ?
H58A C58 H58C 109.5 . . ?
H58B C58 H58C 109.5 . . ?
C33 C59 C60 113.3(4) . . ?
C33 C59 H59A 108.9 . . ?
C60 C59 H59A 108.9 . . ?
C33 C59 H59B 108.9 . . ?
C60 C59 H59B 108.9 . . ?
H59A C59 H59B 107.7 . . ?
C59 C60 H60A 109.5 . . ?
C59 C60 H60B 109.5 . . ?
H60A C60 H60B 109.5 . . ?
C59 C60 H60C 109.5 . . ?
H60A C60 H60C 109.5 . . ?
H60B C60 H60C 109.5 . . ?
O101 N100 O102 119.7(4) . . ?
O101 N100 O103 120.9(4) . . ?
O102 N100 O103 119.5(5) . . ?
O201 N200 O202 123.9(5) . . ?
O201 N200 O203 119.8(5) . . ?
O202 N200 O203 116.3(4) . . ?
O302 N300 O301 119.2(5) . . ?
O302 N300 O303 121.0(5) . . ?
O301 N300 O303 119.8(5) . . ?
O402 N400 O403 120.1(5) . . ?
O402 N400 O401 121.0(4) . . ?
O403 N400 O401 118.9(4) . . ?
O503 N500 O502 122.0(4) . . ?
O503 N500 O501 120.3(4) . . ?
O502 N500 O501 117.8(3) . . ?
O601 N600 O602 111.3(16) . . ?
O601 N600 O603 135.8(19) . . ?
O602 N600 O603 112.5(18) . . ?

loop_
_geom_bond_atom_site_label_1
_geom_bond_atom_site_label_2
_geom_bond_distance
_geom_bond_site_symmetry_2
_geom_bond_publ_flag
N1 C30 1.492(6) . ?
N1 C2 1.494(6) . ?
N1 H1A 0.9200 . ?
N1 H1B 0.9200 . ?
N8 C3 1.336(6) . ?
N8 C7 1.345(6) . ?
N10 C11 1.505(6) . ?
N10 C9 1.502(6) . ?
N10 H10A 0.9200 . ?
N10 H10B 0.9200 . ?
N16 C15 1.490(6) . ?
N16 C17 1.490(6) . ?
N16 H16A 0.9200 . ?
N16 H16B 0.9200 . ?
N23 C18 1.332(6) . ?
N23 C22 1.340(7) . ?
N25 C24 1.503(6) . ?
N25 C26 1.508(6) . ?
N25 H25A 0.9200 . ?
N25 H25B 0.9200 . ?
N35 C34 1.493(6) . ?
N35 C36 1.504(6) . ?
N35 H35A 0.9200 . ?
N35 H35B 0.9200 . ?
N42 C41 1.325(6) . ?
N42 C37 1.343(6) . ?
N44 C43 1.506(6) . ?
N44 C45 1.508(6) . ?
N44 H44A 0.9200 . ?
N44 H44B 0.9200 . ?
C2 C3 1.508(7) . ?
C2 H2A 0.9900 . ?
C2 H2B 0.9900 . ?
C3 C4 1.383(7) . ?
C4 C5 1.381(8) . ?
C4 H4 0.9500 . ?
C5 C6 1.388(7) . ?
C5 H5 0.9500 . ?
C6 C7 1.390(7) . ?
C6 H6 0.9500 . ?
C7 C9 1.487(7) . ?
C9 H9A 0.9900 . ?
C9 H9B 0.9900 . ?
C11 C12 1.506(7) . ?
C11 H11A 0.9900 . ?
C11 H11B 0.9900 . ?
C12 C50 1.402(6) . ?
C12 C13 1.413(6) . ?
C13 C14 1.405(7) . ?
C13 C53 1.514(6) . ?
C14 C47 1.397(6) . ?
C14 C15 1.523(6) . ?
C15 H15A 0.9900 . ?
C15 H15B 0.9900 . ?
C17 C18 1.500(7) . ?
C17 H17A 0.9900 . ?
C17 H17B 0.9900 . ?
C18 C19 1.383(7) . ?
C19 C20 1.412(8) . ?
C19 H19 0.9500 . ?
C20 C21 1.376(7) . ?
C20 H20 0.9500 . ?
C21 C22 1.380(7) . ?
C21 H21 0.9500 . ?
C22 C24 1.510(7) . ?
C24 H24A 0.9900 . ?
C24 H24B 0.9900 . ?
C26 C27 1.528(6) . ?
C26 H26A 0.9900 . ?
C26 H26B 0.9900 . ?
C27 C28 1.388(7) . ?
C27 C33 1.402(6) . ?
C28 C29 1.397(6) . ?
C28 C55 1.537(6) . ?
C29 C31 1.402(6) . ?
C29 C30 1.530(6) . ?
C30 H30A 0.9900 . ?
C30 H30B 0.9900 . ?
C31 C32 1.420(7) . ?
C31 C57 1.511(6) . ?
C32 C33 1.411(6) . ?
C32 C34 1.524(6) . ?
C33 C59 1.527(7) . ?
C34 H34A 0.9900 . ?
C34 H34B 0.9900 . ?
C36 C37 1.509(7) . ?
C36 H36A 0.9900 . ?
C36 H36B 0.9900 . ?
C37 C38 1.376(7) . ?
C38 C39 1.377(8) . ?
C38 H38 0.9500 . ?
C39 C40 1.367(8) . ?
C39 H39 0.9500 . ?
C40 C41 1.383(7) . ?
C40 H40 0.9500 . ?
C41 C43 1.508(7) . ?
C43 H43A 0.9900 . ?
C43 H43B 0.9900 . ?
C45 C46 1.525(6) . ?
C45 H45A 0.9900 . ?
C45 H45B 0.9900 . ?
C46 C47 1.400(6) . ?
C46 C50 1.410(7) . ?
C47 C48 1.536(6) . ?
C48 C49 1.537(7) . ?
C48 H48A 0.9900 . ?
C48 H48B 0.9900 . ?
C49 H49A 0.9800 . ?
C49 H49B 0.9800 . ?
C49 H49C 0.9800 . ?
C50 C51 1.521(6) . ?
C51 C52 1.541(7) . ?
C51 H51A 0.9900 . ?
C51 H51B 0.9900 . ?
C52 H52A 0.9800 . ?
C52 H52B 0.9800 . ?
C52 H52C 0.9800 . ?
C53 C54 1.536(7) . ?
C53 H53A 0.9900 . ?
C53 H53B 0.9900 . ?
C54 H54A 0.9800 . ?
C54 H54B 0.9800 . ?
C54 H54C 0.9800 . ?
C55 C56 1.554(7) . ?
C55 H55A 0.9900 . ?
C55 H55B 0.9900 . ?
C56 H56A 0.9800 . ?
C56 H56B 0.9800 . ?
C56 H56C 0.9800 . ?
C57 C58 1.539(7) . ?
C57 H57A 0.9900 . ?
C57 H57B 0.9900 . ?
C58 H58A 0.9800 . ?
C58 H58B 0.9800 . ?
C58 H58C 0.9800 . ?
C59 C60 1.536(7) . ?
C59 H59A 0.9900 . ?
C59 H59B 0.9900 . ?
C60 H60A 0.9800 . ?
C60 H60B 0.9800 . ?
C60 H60C 0.9800 . ?
N100 O101 1.237(6) . ?
N100 O102 1.256(5) . ?
N100 O103 1.264(5) . ?
N200 O201 1.193(5) . ?
N200 O202 1.225(6) . ?
N200 O203 1.283(6) . ?
N300 O302 1.249(7) . ?
N300 O301 1.251(6) . ?
N300 O303 1.251(6) . ?
N400 O402 1.236(6) . ?
N400 O403 1.244(5) . ?
N400 O401 1.261(6) . ?
N500 O503 1.231(5) . ?
N500 O502 1.263(5) . ?
N500 O501 1.268(5) . ?
N600 O601 1.116(13) . ?
N600 O602 1.12(2) . ?
N600 O603 1.134(9) . ?
